data_7121790
loop_
_publ_author_name
'Pawliczek, Martin'
'Shimazaki, Yuto'
'Kimura, Hidenori'
'Oberg, Kevin M.'
'Zakpur, Saman'
'Hashimoto, Takuya'
'Maruoka, Keiji'

_publ_section_title
;
 Phase-transfer-catalysed asymmetric synthesis of 2,2-disubstituted
 1,4-benzoxazin-3-ones.
;
_journal_issue 51
_journal_name_full 'Chemical communications (Cambridge, England)'
_journal_page_first 7078
_journal_page_last 7080
_journal_paper_doi 10.1039/c8cc03635g
_journal_volume 54
_journal_year 2018
_chemical_absolute_configuration 'CHOOSE rm ad rmad syn or unk'
_chemical_formula_moiety 'C30 H27 N O4'
_chemical_formula_sum 'C30 H27 N O4'
_chemical_formula_weight 465.55
_space_group_crystal_system orthorhombic
_space_group_IT_number 19
_space_group_name_Hall 'P 2ac 2ab'
_space_group_name_H-M_alt 'P 21 21 21'
_symmetry_space_group_name_Hall 'P 2ac 2ab'
_symmetry_space_group_name_H-M 'P 21 21 21'
_atom_sites_solution_hydrogens geom
_atom_sites_solution_primary direct
_atom_sites_solution_secondary difmap
_audit_update_record
;
2018-04-30 deposited with the CCDC.
2018-05-30 downloaded from the CCDC.
;
_cell_angle_alpha 90.0000
_cell_angle_beta 90.0000
_cell_angle_gamma 90.0000
_cell_formula_units_Z 4
_cell_length_a 9.49079(17)
_cell_length_b 9.73586(18)
_cell_length_c 26.0784(5)
_cell_measurement_reflns_used 24602
_cell_measurement_temperature 123
_cell_measurement_theta_max 68.24
_cell_measurement_theta_min 3.39
_cell_volume 2409.67(8)
_computing_cell_refinement 'RAPID AUTO'
_computing_data_collection 'RAPID AUTO (Rigaku, ????)'
_computing_data_reduction 'RAPID AUTO'
_computing_molecular_graphics 'CrystalStructure 4.1.1'
_computing_publication_material 'CrystalStructure 4.1.1 (Rigaku, 2015)'
_computing_structure_refinement 'SHELXL Version 2014/7 (Sheldrick, 2008)'
_computing_structure_solution SIR97
_diffrn_ambient_temperature 123
_diffrn_detector_area_resol_mean 10.000
_diffrn_measured_fraction_theta_full 1.000
_diffrn_measured_fraction_theta_max 1.000
_diffrn_measurement_device_type 'Rigaku R-AXIS RAPID'
_diffrn_measurement_method \w
_diffrn_radiation_type 'Cu K\a'
_diffrn_radiation_wavelength 1.54187
_diffrn_reflns_av_R_equivalents 0.0291
_diffrn_reflns_Laue_measured_fraction_full 1.000
_diffrn_reflns_Laue_measured_fraction_max 1.000
_diffrn_reflns_limit_h_max 11
_diffrn_reflns_limit_h_min -11
_diffrn_reflns_limit_k_max 11
_diffrn_reflns_limit_k_min -11
_diffrn_reflns_limit_l_max 31
_diffrn_reflns_limit_l_min -31
_diffrn_reflns_number 26106
_diffrn_reflns_point_group_measured_fraction_full 1.000
_diffrn_reflns_point_group_measured_fraction_max 0.999
_diffrn_reflns_theta_full 67.687
_diffrn_reflns_theta_max 68.239
_diffrn_reflns_theta_min 3.390
_diffrn_standards_number 0
_exptl_absorpt_coefficient_mu 0.682
_exptl_absorpt_correction_T_max 0.934
_exptl_absorpt_correction_T_min 0.803
_exptl_absorpt_correction_type multi-scan
_exptl_absorpt_process_details 'ABSCOR (Rigaku, 1995)'
_exptl_crystal_colour colorless
_exptl_crystal_density_diffrn 1.283
_exptl_crystal_density_method 'not measured'
_exptl_crystal_description unknown
_exptl_crystal_F_000 984.00
_exptl_crystal_size_max 0.300
_exptl_crystal_size_mid 0.300
_exptl_crystal_size_min 0.100
_refine_diff_density_max 0.29
_refine_diff_density_min -0.19
_refine_ls_abs_structure_details
;
 Flack x determined using 1634 quotients [(I+)-(I-)]/[(I+)+(I-)]
 (Parsons, Flack and Wagner, Acta Cryst. B69 (2013) 249-259).
;
_refine_ls_abs_structure_Flack -0.02(6)
_refine_ls_extinction_method none
_refine_ls_goodness_of_fit_ref 0.893
_refine_ls_hydrogen_treatment constr
_refine_ls_number_parameters 316
_refine_ls_number_reflns 4412
_refine_ls_number_restraints 0
_refine_ls_R_factor_all 0.0401
_refine_ls_R_factor_gt 0.0363
_refine_ls_shift/su_max 0.000
_refine_ls_structure_factor_coef Fsqd
_refine_ls_weighting_details 'w = 1/[\s^2^(Fo^2^)+(0.1000P)^2^] where P=(Fo^2^+2Fc^2^)/3'
_refine_ls_weighting_scheme calc
_refine_ls_wR_factor_gt 0.1045
_refine_ls_wR_factor_ref 0.1086
_reflns_Friedel_coverage 0.743
_reflns_Friedel_fraction_full 1.000
_reflns_Friedel_fraction_max 0.998
_reflns_number_gt 4105
_reflns_number_total 4412
_reflns_threshold_expression F^2^>2.0\s(F^2^)
_cod_data_source_file c8cc03635g2.cif
_cod_data_source_block 8425-2
_cod_depositor_comments 'Adding full bibliography for 7121790.cif.'
_cod_database_code 7121790

loop_
_space_group_symop_id
_space_group_symop_operation_xyz
1 +X,+Y,+Z
2 1/2-X,-Y,1/2+Z
3 1/2+X,1/2-Y,-Z
4 -X,1/2+Y,1/2-Z

loop_
_atom_site_label
_atom_site_type_symbol
_atom_site_fract_x
_atom_site_fract_y
_atom_site_fract_z
_atom_site_U_iso_or_equiv
_atom_site_adp_type
_atom_site_occupancy
_atom_site_site_symmetry_order
_atom_site_calc_flag
_atom_site_refinement_flags_posn
_atom_site_refinement_flags_adp
O1 O 0.20089(16) -0.01603(16) 0.56078(5) 0.0301(4) Uani 1 1 d . .
O2 O -0.02292(16) 0.03386(17) 0.72971(6) 0.0323(4) Uani 1 1 d . .
O3 O 0.2082(2) 0.1650(2) 0.67853(7) 0.0500(5) Uani 1 1 d . .
O4 O -0.1664(2) 0.1333(2) 0.67094(7) 0.0483(5) Uani 1 1 d . .
N5 N 0.0402(2) 0.0242(2) 0.64664(7) 0.0316(4) Uani 1 1 d . .
C6 C -0.0012(2) -0.0777(2) 0.61089(8) 0.0272(5) Uani 1 1 d . .
C7 C -0.0685(2) -0.2782(2) 0.53953(9) 0.0312(5) Uani 1 1 d . .
H7 H -0.0917 -0.3472 0.5152 0.037 Uiso 1 1 calc R U
C8 C -0.0628(3) 0.0722(2) 0.68374(9) 0.0338(5) Uani 1 1 d . .
C9 C -0.1084(2) 0.0705(3) 0.77604(9) 0.0318(5) Uani 1 1 d . .
C10 C 0.3601(2) -0.0974(2) 0.62787(8) 0.0307(5) Uani 1 1 d . .
C11 C 0.4651(2) -0.3252(2) 0.62008(9) 0.0315(5) Uani 1 1 d . .
C12 C 0.0509(2) -0.1983(2) 0.53257(8) 0.0287(5) Uani 1 1 d . .
H12 H 0.1098 -0.2122 0.5036 0.034 Uiso 1 1 calc R U
C13 C 0.3797(2) -0.2165(2) 0.60092(8) 0.0289(5) Uani 1 1 d . .
H13 H 0.3351 -0.2269 0.5685 0.035 Uiso 1 1 calc R U
C14 C 0.5964(2) 0.0546(2) 0.55109(9) 0.0333(5) Uani 1 1 d . .
H14 H 0.6277 0.0284 0.5843 0.040 Uiso 1 1 calc R U
C15 C 0.1735(2) 0.0776(3) 0.64739(9) 0.0353(5) Uani 1 1 d . .
C16 C 0.6374(3) 0.0709(3) 0.46031(10) 0.0384(6) Uani 1 1 d . .
H16 H 0.6959 0.0549 0.4314 0.046 Uiso 1 1 calc R U
C17 C 0.0837(2) -0.0979(2) 0.56831(8) 0.0267(5) Uani 1 1 d . .
C18 C 0.4219(3) 0.1552(3) 0.49643(10) 0.0381(6) Uani 1 1 d . .
H18 H 0.3326 0.1977 0.4919 0.046 Uiso 1 1 calc R U
C19 C 0.3717(3) 0.1437(2) 0.59087(10) 0.0364(6) Uani 1 1 d . .
H19A H 0.3118 0.2243 0.5831 0.044 Uiso 1 1 calc R U
H19B H 0.4320 0.1682 0.6205 0.044 Uiso 1 1 calc R U
C20 C 0.4649(2) 0.1157(2) 0.54528(9) 0.0317(5) Uani 1 1 d . .
C21 C -0.1217(2) -0.1580(2) 0.61754(9) 0.0308(5) Uani 1 1 d . .
H21 H -0.1811 -0.1442 0.6464 0.037 Uiso 1 1 calc R U
C22 C -0.1538(3) -0.2578(2) 0.58169(9) 0.0325(5) Uani 1 1 d . .
H22 H -0.2354 -0.3130 0.5861 0.039 Uiso 1 1 calc R U
C23 C 0.6822(2) 0.0317(3) 0.50886(10) 0.0368(5) Uani 1 1 d . .
H23 H 0.7716 -0.0107 0.5132 0.044 Uiso 1 1 calc R U
C24 C 0.5728(3) -0.5504(3) 0.61111(11) 0.0440(6) Uani 1 1 d . .
H24 H 0.5883 -0.6314 0.5916 0.053 Uiso 1 1 calc R U
C25 C 0.6356(3) -0.5358(3) 0.65952(12) 0.0491(7) Uani 1 1 d . .
H25 H 0.6925 -0.6077 0.6729 0.059 Uiso 1 1 calc R U
C26 C 0.5084(3) 0.1329(3) 0.45416(10) 0.0403(6) Uani 1 1 d . .
H26 H 0.4782 0.1605 0.4210 0.048 Uiso 1 1 calc R U
C27 C 0.5302(3) -0.3104(3) 0.66873(9) 0.0369(6) Uani 1 1 d . .
C28 C 0.2752(2) 0.0227(2) 0.60662(8) 0.0316(5) Uani 1 1 d . .
C29 C 0.4265(3) -0.0839(3) 0.67671(9) 0.0398(6) Uani 1 1 d . .
H29 H 0.4146 -0.0017 0.6959 0.048 Uiso 1 1 calc R U
C30 C -0.2482(3) -0.0023(3) 0.77277(10) 0.0418(6) Uani 1 1 d . .
H30A H -0.3053 0.0207 0.8029 0.050 Uiso 1 1 calc R U
H30B H -0.2977 0.0267 0.7416 0.050 Uiso 1 1 calc R U
H30C H -0.2326 -0.1018 0.7717 0.050 Uiso 1 1 calc R U
C31 C 0.5073(3) -0.1880(3) 0.69631(9) 0.0426(6) Uani 1 1 d . .
H31 H 0.5487 -0.1775 0.7292 0.051 Uiso 1 1 calc R U
C32 C 0.4886(2) -0.4473(3) 0.59187(10) 0.0361(5) Uani 1 1 d . .
H32 H 0.4458 -0.4583 0.5592 0.043 Uiso 1 1 calc R U
C33 C -0.1208(3) 0.2256(3) 0.77922(10) 0.0415(6) Uani 1 1 d . .
H33A H -0.1766 0.2506 0.8094 0.050 Uiso 1 1 calc R U
H33B H -0.0265 0.2660 0.7820 0.050 Uiso 1 1 calc R U
H33C H -0.1672 0.2603 0.7483 0.050 Uiso 1 1 calc R U
C34 C 0.6158(3) -0.4200(3) 0.68739(11) 0.0468(7) Uani 1 1 d . .
H34 H 0.6597 -0.4117 0.7200 0.056 Uiso 1 1 calc R U
C35 C -0.0206(3) 0.0136(3) 0.81946(9) 0.0436(6) Uani 1 1 d . .
H35A H -0.0676 0.0323 0.8522 0.052 Uiso 1 1 calc R U
H35B H -0.0095 -0.0857 0.8151 0.052 Uiso 1 1 calc R U
H35C H 0.0723 0.0576 0.8193 0.052 Uiso 1 1 calc R U

loop_
_atom_site_aniso_label
_atom_site_aniso_U_11
_atom_site_aniso_U_22
_atom_site_aniso_U_33
_atom_site_aniso_U_23
_atom_site_aniso_U_13
_atom_site_aniso_U_12
O1 0.0323(8) 0.0312(8) 0.0267(8) -0.0033(6) 0.0060(6) -0.0046(7)
O2 0.0283(8) 0.0397(9) 0.0287(8) -0.0044(7) 0.0038(6) 0.0025(7)
O3 0.0480(11) 0.0513(11) 0.0507(11) -0.0277(9) 0.0150(9) -0.0168(9)
O4 0.0457(10) 0.0625(13) 0.0366(9) -0.0031(9) 0.0005(8) 0.0223(10)
N5 0.0308(10) 0.0348(10) 0.0290(9) -0.0063(8) 0.0071(8) -0.0010(9)
C6 0.0284(11) 0.0294(11) 0.0238(10) -0.0016(8) 0.0007(8) 0.0007(9)
C7 0.0326(12) 0.0297(11) 0.0314(11) 0.0001(9) -0.0063(10) 0.0022(10)
C8 0.0330(12) 0.0361(12) 0.0324(11) -0.0045(9) 0.0042(10) 0.0020(10)
C9 0.0298(12) 0.0374(13) 0.0283(11) -0.0088(10) 0.0040(9) 0.0009(10)
C10 0.0281(11) 0.0352(12) 0.0288(11) 0.0003(9) 0.0062(9) -0.0086(9)
C11 0.0242(11) 0.0377(12) 0.0324(11) 0.0056(9) 0.0016(9) -0.0096(10)
C12 0.0279(11) 0.0333(11) 0.0249(10) -0.0012(9) 0.0012(9) 0.0041(9)
C13 0.0266(11) 0.0340(12) 0.0262(10) 0.0010(9) 0.0008(9) -0.0051(9)
C14 0.0325(12) 0.0314(12) 0.0360(12) 0.0016(10) 0.0026(10) -0.0041(10)
C15 0.0347(12) 0.0358(12) 0.0355(12) -0.0098(10) 0.0082(10) -0.0043(10)
C16 0.0363(13) 0.0368(13) 0.0422(13) 0.0000(11) 0.0133(11) -0.0050(10)
C17 0.0253(10) 0.0276(10) 0.0273(10) 0.0020(8) 0.0023(8) 0.0004(9)
C18 0.0352(13) 0.0315(12) 0.0477(14) 0.0013(10) 0.0070(11) 0.0029(10)
C19 0.0383(13) 0.0274(11) 0.0435(13) -0.0065(10) 0.0130(11) -0.0062(10)
C20 0.0318(11) 0.0234(10) 0.0398(12) -0.0013(9) 0.0074(10) -0.0039(9)
C21 0.0256(11) 0.0376(12) 0.0291(10) 0.0038(10) 0.0029(9) -0.0003(9)
C22 0.0269(11) 0.0358(12) 0.0347(12) 0.0041(9) -0.0033(9) -0.0037(10)
C23 0.0273(12) 0.0357(13) 0.0476(14) 0.0004(10) 0.0062(10) -0.0007(11)
C24 0.0281(12) 0.0375(13) 0.0664(18) 0.0135(12) -0.0033(12) -0.0050(11)
C25 0.0328(13) 0.0483(16) 0.0661(18) 0.0239(14) -0.0022(12) -0.0038(12)
C26 0.0426(14) 0.0407(13) 0.0375(12) 0.0038(10) 0.0051(11) -0.0028(11)
C27 0.0285(12) 0.0519(15) 0.0305(11) 0.0077(11) -0.0004(10) -0.0122(11)
C28 0.0299(12) 0.0334(12) 0.0316(12) -0.0071(9) 0.0061(10) -0.0058(10)
C29 0.0369(13) 0.0510(15) 0.0315(12) -0.0090(11) 0.0013(10) -0.0132(12)
C30 0.0324(13) 0.0482(15) 0.0448(14) -0.0083(12) 0.0052(11) -0.0024(11)
C31 0.0339(13) 0.0655(18) 0.0285(12) 0.0026(12) -0.0014(10) -0.0146(12)
C32 0.0280(12) 0.0348(13) 0.0455(14) 0.0061(10) -0.0037(10) -0.0050(10)
C33 0.0464(15) 0.0406(14) 0.0374(13) -0.0119(11) 0.0066(12) -0.0001(12)
C34 0.0263(12) 0.071(2) 0.0430(14) 0.0232(14) -0.0059(11) -0.0121(13)
C35 0.0438(14) 0.0556(16) 0.0315(13) 0.0001(11) -0.0017(11) 0.0046(13)

loop_
_atom_type_symbol
_atom_type_description
_atom_type_scat_dispersion_real
_atom_type_scat_dispersion_imag
_atom_type_scat_source
C C 0.0181 0.0091
;
International Tables for Crystallography
(Vol. C, Tables 4.2.6.8 and 6.1.1.4)
;
H H 0.0000 0.0000
;
International Tables for Crystallography
(Vol. C, Table 6.1.1.4)
;
N N 0.0311 0.0180
;
International Tables for Crystallography
(Vol. C, Tables 4.2.6.8 and 6.1.1.4)
;
O O 0.0492 0.0322
;
International Tables for Crystallography
(Vol. C, Tables 4.2.6.8 and 6.1.1.4)
;

loop_
_geom_angle_atom_site_label_1
_geom_angle_atom_site_label_2
_geom_angle_atom_site_label_3
_geom_angle
C17 O1 C28 115.34(16)
C8 O2 C9 120.88(18)
C15 N5 C6 122.16(18)
C15 N5 C8 119.37(18)
C6 N5 C8 118.47(18)
C17 C6 C21 119.7(2)
C17 C6 N5 117.73(19)
C21 C6 N5 122.53(19)
C22 C7 C12 120.2(2)
C22 C7 H7 119.9
C12 C7 H7 119.9
O4 C8 O2 129.3(2)
O4 C8 N5 121.8(2)
O2 C8 N5 108.86(19)
O2 C9 C30 108.64(18)
O2 C9 C35 102.61(18)
C30 C9 C35 110.9(2)
O2 C9 C33 108.8(2)
C30 C9 C33 113.8(2)
C35 C9 C33 111.5(2)
C13 C10 C29 118.4(2)
C13 C10 C28 122.4(2)
C29 C10 C28 119.2(2)
C32 C11 C27 118.8(2)
C32 C11 C13 122.1(2)
C27 C11 C13 119.1(2)
C17 C12 C7 119.4(2)
C17 C12 H12 120.3
C7 C12 H12 120.3
C10 C13 C11 121.8(2)
C10 C13 H13 119.1
C11 C13 H13 119.1
C23 C14 C20 120.6(2)
C23 C14 H14 119.7
C20 C14 H14 119.7
O3 C15 N5 121.6(2)
O3 C15 C28 122.3(2)
N5 C15 C28 116.12(19)
C26 C16 C23 120.0(2)
C26 C16 H16 120.0
C23 C16 H16 120.0
O1 C17 C12 119.44(19)
O1 C17 C6 119.98(19)
C12 C17 C6 120.6(2)
C26 C18 C20 120.6(2)
C26 C18 H18 119.7
C20 C18 H18 119.7
C20 C19 C28 114.77(18)
C20 C19 H19A 108.6
C28 C19 H19A 108.6
C20 C19 H19B 108.6
C28 C19 H19B 108.6
H19A C19 H19B 107.5
C14 C20 C18 118.8(2)
C14 C20 C19 121.2(2)
C18 C20 C19 120.0(2)
C22 C21 C6 119.3(2)
C22 C21 H21 120.3
C6 C21 H21 120.3
C7 C22 C21 120.7(2)
C7 C22 H22 119.6
C21 C22 H22 119.6
C14 C23 C16 120.0(2)
C14 C23 H23 120.0
C16 C23 H23 120.0
C32 C24 C25 120.0(3)
C32 C24 H24 120.0
C25 C24 H24 120.0
C34 C25 C24 120.5(3)
C34 C25 H25 119.7
C24 C25 H25 119.7
C16 C26 C18 120.1(2)
C16 C26 H26 119.9
C18 C26 H26 119.9
C31 C27 C11 118.4(2)
C31 C27 C34 123.1(2)
C11 C27 C34 118.5(3)
O1 C28 C10 111.10(18)
O1 C28 C15 111.04(18)
C10 C28 C15 110.36(19)
O1 C28 C19 105.62(18)
C10 C28 C19 111.61(19)
C15 C28 C19 106.96(18)
C31 C29 C10 120.8(2)
C31 C29 H29 119.6
C10 C29 H29 119.6
C9 C30 H30A 109.5
C9 C30 H30B 109.5
H30A C30 H30B 109.5
C9 C30 H30C 109.5
H30A C30 H30C 109.5
H30B C30 H30C 109.5
C29 C31 C27 121.5(2)
C29 C31 H31 119.3
C27 C31 H31 119.3
C24 C32 C11 120.9(2)
C24 C32 H32 119.5
C11 C32 H32 119.5
C9 C33 H33A 109.5
C9 C33 H33B 109.5
H33A C33 H33B 109.5
C9 C33 H33C 109.5
H33A C33 H33C 109.5
H33B C33 H33C 109.5
C25 C34 C27 121.3(2)
C25 C34 H34 119.4
C27 C34 H34 119.4
C9 C35 H35A 109.5
C9 C35 H35B 109.5
H35A C35 H35B 109.5
C9 C35 H35C 109.5
H35A C35 H35C 109.5
H35B C35 H35C 109.5

loop_
_geom_bond_atom_site_label_1
_geom_bond_atom_site_label_2
_geom_bond_distance
O1 C17 1.382(2)
O1 C28 1.439(3)
O2 C8 1.311(3)
O2 C9 1.498(3)
O3 C15 1.222(3)
O4 C8 1.197(3)
N5 C15 1.368(3)
N5 C6 1.417(3)
N5 C8 1.453(3)
C6 C17 1.386(3)
C6 C21 1.397(3)
C7 C22 1.379(3)
C7 C12 1.387(3)
C7 H7 0.9500
C9 C30 1.507(3)
C9 C35 1.511(3)
C9 C33 1.517(4)
C10 C13 1.369(3)
C10 C29 1.427(3)
C10 C28 1.524(3)
C11 C32 1.416(4)
C11 C27 1.419(3)
C11 C13 1.424(3)
C12 C17 1.386(3)
C12 H12 0.9500
C13 H13 0.9500
C14 C23 1.388(3)
C14 C20 1.390(3)
C14 H14 0.9500
C15 C28 1.532(3)
C16 C26 1.375(4)
C16 C23 1.389(4)
C16 H16 0.9500
C18 C26 1.392(3)
C18 C20 1.392(4)
C18 H18 0.9500
C19 C20 1.507(3)
C19 C28 1.547(3)
C19 H19A 0.9900
C19 H19B 0.9900
C21 C22 1.382(3)
C21 H21 0.9500
C22 H22 0.9500
C23 H23 0.9500
C24 C32 1.377(3)
C24 C25 1.403(4)
C24 H24 0.9500
C25 C34 1.354(4)
C25 H25 0.9500
C26 H26 0.9500
C27 C31 1.408(4)
C27 C34 1.427(4)
C29 C31 1.370(4)
C29 H29 0.9500
C30 H30A 0.9800
C30 H30B 0.9800
C30 H30C 0.9800
C31 H31 0.9500
C32 H32 0.9500
C33 H33A 0.9800
C33 H33B 0.9800
C33 H33C 0.9800
C34 H34 0.9500
C35 H35A 0.9800
C35 H35B 0.9800
C35 H35C 0.9800

loop_
_geom_torsion_atom_site_label_1
_geom_torsion_atom_site_label_2
_geom_torsion_atom_site_label_3
_geom_torsion_atom_site_label_4
_geom_torsion
C15 N5 C6 C17 -16.1(3)
C8 N5 C6 C17 164.2(2)
C15 N5 C6 C21 163.0(2)
C8 N5 C6 C21 -16.7(3)
C9 O2 C8 O4 -2.5(4)
C9 O2 C8 N5 179.33(17)
C15 N5 C8 O4 115.3(3)
C6 N5 C8 O4 -65.0(3)
C15 N5 C8 O2 -66.4(3)
C6 N5 C8 O2 113.3(2)
C8 O2 C9 C30 65.6(3)
C8 O2 C9 C35 -177.0(2)
C8 O2 C9 C33 -58.8(3)
C22 C7 C12 C17 -0.1(3)
C29 C10 C13 C11 -0.7(3)
C28 C10 C13 C11 176.7(2)
C32 C11 C13 C10 -178.4(2)
C27 C11 C13 C10 0.8(3)
C6 N5 C15 O3 -179.7(2)
C8 N5 C15 O3 -0.1(4)
C6 N5 C15 C28 1.0(3)
C8 N5 C15 C28 -179.3(2)
C28 O1 C17 C12 -144.9(2)
C28 O1 C17 C6 36.2(3)
C7 C12 C17 O1 -178.49(19)
C7 C12 C17 C6 0.4(3)
C21 C6 C17 O1 178.17(18)
N5 C6 C17 O1 -2.7(3)
C21 C6 C17 C12 -0.8(3)
N5 C6 C17 C12 178.36(19)
C23 C14 C20 C18 -0.9(3)
C23 C14 C20 C19 -178.8(2)
C26 C18 C20 C14 0.5(3)
C26 C18 C20 C19 178.5(2)
C28 C19 C20 C14 -87.0(3)
C28 C19 C20 C18 95.1(3)
C17 C6 C21 C22 0.7(3)
N5 C6 C21 C22 -178.4(2)
C12 C7 C22 C21 0.0(3)
C6 C21 C22 C7 -0.3(3)
C20 C14 C23 C16 0.5(4)
C26 C16 C23 C14 0.3(4)
C32 C24 C25 C34 -0.9(4)
C23 C16 C26 C18 -0.7(4)
C20 C18 C26 C16 0.2(4)
C32 C11 C27 C31 179.4(2)
C13 C11 C27 C31 0.2(3)
C32 C11 C27 C34 -0.6(3)
C13 C11 C27 C34 -179.9(2)
C17 O1 C28 C10 74.7(2)
C17 O1 C28 C15 -48.6(2)
C17 O1 C28 C19 -164.16(17)
C13 C10 C28 O1 10.5(3)
C29 C10 C28 O1 -172.12(18)
C13 C10 C28 C15 134.1(2)
C29 C10 C28 C15 -48.5(3)
C13 C10 C28 C19 -107.1(2)
C29 C10 C28 C19 70.3(3)
O3 C15 C28 O1 -148.9(2)
N5 C15 C28 O1 30.3(3)
O3 C15 C28 C10 87.4(3)
N5 C15 C28 C10 -93.3(2)
O3 C15 C28 C19 -34.1(3)
N5 C15 C28 C19 145.1(2)
C20 C19 C28 O1 -52.9(3)
C20 C19 C28 C10 68.0(3)
C20 C19 C28 C15 -171.2(2)
C13 C10 C29 C31 -0.4(3)
C28 C10 C29 C31 -177.9(2)
C10 C29 C31 C27 1.4(4)
C11 C27 C31 C29 -1.2(3)
C34 C27 C31 C29 178.8(2)
C25 C24 C32 C11 0.6(4)
C27 C11 C32 C24 0.2(3)
C13 C11 C32 C24 179.4(2)
C24 C25 C34 C27 0.5(4)
C31 C27 C34 C25 -179.7(2)
C11 C27 C34 C25 0.3(4)
